data_7029455
loop_
_publ_author_name
Neeraj,
'Kumar, Ajit'
'Kumar, Virendra'
'Prajapati, Rahul'
'Asthana, Sharad Kumar'
'Upadhyay, K. K.'
'Zhao, Jianzhang'

_publ_section_title
;
 A remarkable effect of N,N-diethylamino functionality on the
 optoelectronic properties of a salicylimine-based probe for Al(3+).
;
_journal_issue 15
_journal_name_full 'Dalton transactions (Cambridge, England : 2003)'
_journal_page_first 5831
_journal_page_last 5839
_journal_paper_doi 10.1039/c3dt53263a
_journal_volume 43
_journal_year 2014
_chemical_formula_moiety '2(C17 H20 N2 O2), 2(Cl), 2(H2 O)'
_chemical_formula_sum 'C17 H23 Cl N2 O3'
_chemical_formula_weight 338.14
_space_group_IT_number 15
_symmetry_cell_setting monoclinic
_symmetry_Int_Tables_number 15
_symmetry_space_group_name_Hall '-C 2yc'
_symmetry_space_group_name_H-M 'C 1 2/c 1'
_atom_sites_solution_hydrogens geom
_atom_sites_solution_primary direct
_atom_sites_solution_secondary difmap
_audit_creation_method SHELXL-97
_cell_angle_alpha 90.000(5)
_cell_angle_beta 108.114(5)
_cell_angle_gamma 90.000(5)
_cell_formula_units_Z 8
_cell_length_a 18.242(5)
_cell_length_b 11.925(5)
_cell_length_c 17.097(5)
_cell_measurement_reflns_used 924
_cell_measurement_temperature 293(2)
_cell_measurement_theta_max 29.0664
_cell_measurement_theta_min 2.9529
_cell_volume 3535(2)
_computing_cell_refinement
;
CrysAlisPro, Agilent Technologies,
Version 1.171.34.49 (release 20-01-2011 CrysAlis171 .NET)
(compiled Jan 20 2011,15:58:25)
;
_computing_data_collection
;
CrysAlisPro, Agilent Technologies,
Version 1.171.34.49 (release 20-01-2011 CrysAlis171 .NET)
(compiled Jan 20 2011,15:58:25)
;
_computing_data_reduction
;
CrysAlisPro, Agilent Technologies,
Version 1.171.34.49 (release 20-01-2011 CrysAlis171 .NET)
(compiled Jan 20 2011,15:58:25)
;
_computing_molecular_graphics
;
O. V. Dolomanov, L. J. Bourhis, R. J. Gildea, J. A. K. Howard and H. Puschmann,
OLEX2: a complete structure solution, refinement and analysis program.
        J. Appl. Cryst. (2009). 42, 339-341.
;
_computing_publication_material
;
O. V. Dolomanov, L. J. Bourhis, R. J. Gildea, J. A. K. Howard and H. Puschmann,
OLEX2: a complete structure solution, refinement and analysis program.
        J. Appl. Cryst. (2009). 42, 339-341.
;
_computing_structure_refinement 'SHELXL-97 (Sheldrick, 1997)'
_diffrn_ambient_temperature 293(2)
_diffrn_detector_area_resol_mean 16.0938
_diffrn_measured_fraction_theta_full 0.998
_diffrn_measured_fraction_theta_max 0.840
_diffrn_measurement_device_type 'Xcalibur, Eos'
_diffrn_measurement_method '\w scans'
_diffrn_radiation_monochromator graphite
_diffrn_radiation_type MoK\a
_diffrn_radiation_wavelength 0.71073
_diffrn_reflns_av_R_equivalents 0.0580
_diffrn_reflns_av_sigmaI/netI 0.1311
_diffrn_reflns_limit_h_max 18
_diffrn_reflns_limit_h_min -22
_diffrn_reflns_limit_k_max 11
_diffrn_reflns_limit_k_min -16
_diffrn_reflns_limit_l_max 21
_diffrn_reflns_limit_l_min -21
_diffrn_reflns_number 8031
_diffrn_reflns_theta_full 25.00
_diffrn_reflns_theta_max 29.12
_diffrn_reflns_theta_min 2.96
_diffrn_source 'fine-focus sealed tube'
_exptl_absorpt_coefficient_mu 0.232
_exptl_absorpt_correction_T_max 1.00000
_exptl_absorpt_correction_T_min 0.83830
_exptl_absorpt_correction_type multi-scan
_exptl_absorpt_process_details
;
CrysAlisPro, Agilent Technologies,
Version 1.171.34.49 (release 20-01-2011 CrysAlis171 .NET)
(compiled Jan 20 2011,15:58:25)
Empirical absorption correction using spherical harmonics,
 implemented in SCALE3 ABSPACK scaling algorithm.
;
_exptl_crystal_colour yellow
_exptl_crystal_density_diffrn 1.273
_exptl_crystal_density_method 'not measured'
_exptl_crystal_description rectangular
_exptl_crystal_F_000 1440
_exptl_crystal_size_max 0.42
_exptl_crystal_size_mid 0.38
_exptl_crystal_size_min 0.32
_refine_diff_density_max 0.187
_refine_diff_density_min -0.237
_refine_diff_density_rms 0.047
_refine_ls_extinction_method none
_refine_ls_goodness_of_fit_ref 0.979
_refine_ls_hydrogen_treatment mixed
_refine_ls_matrix_type full
_refine_ls_number_parameters 215
_refine_ls_number_reflns 4002
_refine_ls_number_restraints 0
_refine_ls_restrained_S_all 0.979
_refine_ls_R_factor_all 0.1826
_refine_ls_R_factor_gt 0.0662
_refine_ls_shift/su_max 0.010
_refine_ls_shift/su_mean 0.001
_refine_ls_structure_factor_coef Fsqd
_refine_ls_weighting_details 'calc w=1/[\s^2^(Fo^2^)+(0.0218P)^2^+0.0000P] where P=(Fo^2^+2Fc^2^)/3'
_refine_ls_weighting_scheme calc
_refine_ls_wR_factor_gt 0.0832
_refine_ls_wR_factor_ref 0.1166
_reflns_number_gt 1713
_reflns_number_total 4002
_reflns_threshold_expression >2sigma(I)
_cod_data_source_file c3dt53263a.txt
_cod_data_source_block sa1+cl
_cod_depositor_comments 'Adding full bibliography for 7029454--7029456.cif.'
_cod_original_sg_symbol_H-M 'C 2/c'
_cod_database_code 7029455

loop_
_symmetry_equiv_pos_as_xyz
'x, y, z'
'-x, y, -z+1/2'
'x+1/2, y+1/2, z'
'-x+1/2, y+1/2, -z+1/2'
'-x, -y, -z'
'x, -y, z-1/2'
'-x+1/2, -y+1/2, -z'
'x+1/2, -y+1/2, z-1/2'

loop_
_atom_site_label
_atom_site_type_symbol
_atom_site_fract_x
_atom_site_fract_y
_atom_site_fract_z
_atom_site_U_iso_or_equiv
_atom_site_adp_type
_atom_site_occupancy
_atom_site_symmetry_multiplicity
_atom_site_calc_flag
_atom_site_refinement_flags
O2 O 0.61774(13) 0.76392(18) 0.38737(11) 0.0472(6) Uani 1 1 d .
H2 H 0.5895 0.8137 0.3945 0.071 Uiso 1 1 calc R
N4 N 0.58136(15) 0.6191(2) 0.63410(14) 0.0433(7) Uani 1 1 d .
O5 O 0.68979(15) 0.8083(2) 0.20909(13) 0.0689(8) Uani 1 1 d .
H5 H 0.6676 0.8241 0.1608 0.103 Uiso 1 1 calc R
N6 N 0.73527(14) 0.6823(2) 0.34097(13) 0.0392(7) Uani 1 1 d .
H6 H 0.6991 0.7315 0.3308 0.047 Uiso 1 1 calc R
C7 C 0.72547(18) 0.5562(3) 0.53305(18) 0.0440(9) Uani 1 1 d .
H7 H 0.7684 0.5102 0.5412 0.053 Uiso 1 1 calc R
C8 C 0.62142(18) 0.6217(3) 0.57943(17) 0.0378(8) Uani 1 1 d .
C9 C 0.63852(18) 0.6960(3) 0.45380(16) 0.0356(8) Uani 1 1 d .
C10 C 0.70295(17) 0.6261(2) 0.46259(17) 0.0356(8) Uani 1 1 d .
C11 C 0.77724(18) 0.6740(3) 0.28371(17) 0.0379(8) Uani 1 1 d .
C12 C 0.7500(2) 0.7393(3) 0.21341(19) 0.0458(9) Uani 1 1 d .
C13 C 0.59825(17) 0.6933(3) 0.50998(16) 0.0390(8) Uani 1 1 d .
H13 H 0.5553 0.7391 0.5021 0.047 Uiso 1 1 calc R
C14 C 0.74648(17) 0.6218(3) 0.40813(17) 0.0397(8) Uani 1 1 d .
H14 H 0.7873 0.5713 0.4206 0.048 Uiso 1 1 calc R
C15 C 0.6037(2) 0.5435(3) 0.70609(19) 0.0600(11) Uani 1 1 d .
H15A H 0.5866 0.5758 0.7495 0.072 Uiso 1 1 calc R
H15B H 0.6595 0.5381 0.7263 0.072 Uiso 1 1 calc R
C16 C 0.87536(19) 0.5978(3) 0.2340(2) 0.0559(10) Uani 1 1 d .
H16 H 0.9176 0.5509 0.2410 0.067 Uiso 1 1 calc R
C17 C 0.8481(2) 0.6612(3) 0.1639(2) 0.0558(10) Uani 1 1 d .
H17 H 0.8718 0.6562 0.1232 0.067 Uiso 1 1 calc R
C18 C 0.50905(19) 0.6802(3) 0.61999(18) 0.0481(9) Uani 1 1 d .
H18A H 0.5142 0.7536 0.5978 0.058 Uiso 1 1 calc R
H18B H 0.4998 0.6913 0.6723 0.058 Uiso 1 1 calc R
C19 C 0.68662(19) 0.5540(3) 0.58932(17) 0.0447(9) Uani 1 1 d .
H19 H 0.7035 0.5070 0.6348 0.054 Uiso 1 1 calc R
C20 C 0.83946(19) 0.6042(3) 0.29445(18) 0.0492(9) Uani 1 1 d .
H20 H 0.8574 0.5613 0.3420 0.059 Uiso 1 1 calc R
C21 C 0.4400(2) 0.6214(3) 0.5617(2) 0.0628(10) Uani 1 1 d .
H21A H 0.4507 0.6032 0.5116 0.094 Uiso 1 1 calc R
H21B H 0.3958 0.6698 0.5496 0.094 Uiso 1 1 calc R
H21C H 0.4296 0.5537 0.5869 0.094 Uiso 1 1 calc R
C22 C 0.7864(2) 0.7316(3) 0.15316(19) 0.0560(10) Uani 1 1 d .
H22 H 0.7689 0.7743 0.1055 0.067 Uiso 1 1 calc R
C23 C 0.5706(2) 0.4278(3) 0.6873(2) 0.0853(13) Uani 1 1 d .
H23A H 0.5153 0.4324 0.6665 0.128 Uiso 1 1 calc R
H23B H 0.5853 0.3835 0.7367 0.128 Uiso 1 1 calc R
H23C H 0.5898 0.3934 0.6468 0.128 Uiso 1 1 calc R
Cl1 Cl 0.61137(5) 0.89497(8) 0.03579(5) 0.0577(3) Uani 1 1 d .
O1 O 0.52858(15) 0.9307(2) 0.39576(13) 0.0621(7) Uani 1 1 d G
H1A H 0.5546 0.9732 0.4343 0.093 Uiso 1 1 d G
H1B H 0.4863 0.9136 0.4039 0.093 Uiso 1 1 d G

loop_
_atom_site_aniso_label
_atom_site_aniso_U_11
_atom_site_aniso_U_22
_atom_site_aniso_U_33
_atom_site_aniso_U_23
_atom_site_aniso_U_13
_atom_site_aniso_U_12
O2 0.0517(17) 0.0521(16) 0.0452(13) 0.0120(12) 0.0259(11) 0.0156(13)
N4 0.0448(19) 0.0523(19) 0.0384(15) 0.0045(15) 0.0211(13) 0.0014(16)
O5 0.081(2) 0.0760(19) 0.0589(15) 0.0240(15) 0.0357(14) 0.0308(17)
N6 0.0390(18) 0.0413(17) 0.0414(15) 0.0021(14) 0.0183(13) 0.0041(14)
C7 0.037(2) 0.047(2) 0.0485(19) 0.0063(18) 0.0133(16) 0.0049(18)
C8 0.038(2) 0.042(2) 0.0357(17) -0.0027(17) 0.0152(15) -0.0043(18)
C9 0.040(2) 0.035(2) 0.0307(17) -0.0008(16) 0.0091(15) -0.0027(17)
C10 0.034(2) 0.037(2) 0.0396(18) 0.0023(16) 0.0160(15) 0.0020(16)
C11 0.044(2) 0.037(2) 0.0379(18) -0.0052(17) 0.0207(16) -0.0035(17)
C12 0.057(3) 0.040(2) 0.046(2) 0.0021(18) 0.0230(18) 0.001(2)
C13 0.038(2) 0.042(2) 0.0405(18) 0.0007(17) 0.0181(15) 0.0031(17)
C14 0.035(2) 0.040(2) 0.0448(19) 0.0011(17) 0.0138(15) 0.0011(17)
C15 0.065(3) 0.074(3) 0.049(2) 0.012(2) 0.0287(19) 0.008(2)
C16 0.055(3) 0.056(2) 0.067(2) -0.001(2) 0.035(2) 0.003(2)
C17 0.068(3) 0.057(3) 0.056(2) -0.007(2) 0.040(2) -0.010(2)
C18 0.052(3) 0.053(2) 0.049(2) -0.0060(19) 0.0309(18) 0.000(2)
C19 0.048(2) 0.051(2) 0.0362(18) 0.0102(17) 0.0146(16) 0.0009(19)
C20 0.050(2) 0.054(2) 0.050(2) 0.0031(19) 0.0258(18) 0.001(2)
C21 0.060(3) 0.052(2) 0.075(2) 0.001(2) 0.021(2) 0.002(2)
C22 0.074(3) 0.055(3) 0.047(2) 0.0047(19) 0.031(2) -0.001(2)
C23 0.077(3) 0.085(3) 0.089(3) 0.038(3) 0.019(2) 0.002(3)
Cl1 0.0619(6) 0.0646(6) 0.0493(5) -0.0004(5) 0.0212(4) -0.0041(6)
O1 0.0583(19) 0.0644(19) 0.0707(17) -0.0046(14) 0.0307(14) 0.0073(15)

loop_
_atom_type_symbol
_atom_type_description
_atom_type_scat_dispersion_real
_atom_type_scat_dispersion_imag
_atom_type_scat_source
C C 0.0033 0.0016 'International Tables Vol C Tables 4.2.6.8 and 6.1.1.4'
H H 0.0000 0.0000 'International Tables Vol C Tables 4.2.6.8 and 6.1.1.4'
N N 0.0061 0.0033 'International Tables Vol C Tables 4.2.6.8 and 6.1.1.4'
O O 0.0106 0.0060 'International Tables Vol C Tables 4.2.6.8 and 6.1.1.4'
Al Al 0.0645 0.0514 'International Tables Vol C Tables 4.2.6.8 and 6.1.1.4'
Cl Cl 0.1484 0.1585 'International Tables Vol C Tables 4.2.6.8 and 6.1.1.4'

loop_
_geom_angle_atom_site_label_1
_geom_angle_atom_site_label_2
_geom_angle_atom_site_label_3
_geom_angle
C9 O2 H2 109.5
C8 N4 C18 121.9(3)
C8 N4 C15 121.4(3)
C18 N4 C15 116.3(2)
C12 O5 H5 109.5
C14 N6 C11 126.3(3)
C14 N6 H6 116.9
C11 N6 H6 116.9
C19 C7 C10 122.4(3)
C19 C7 H7 118.8
C10 C7 H7 118.8
N4 C8 C19 121.5(3)
N4 C8 C13 120.6(3)
C19 C8 C13 117.9(2)
O2 C9 C13 122.0(3)
O2 C9 C10 116.8(2)
C13 C9 C10 121.2(3)
C14 C10 C9 125.2(3)
C14 C10 C7 118.0(3)
C9 C10 C7 116.7(2)
C20 C11 C12 121.0(3)
C20 C11 N6 123.4(3)
C12 C11 N6 115.6(3)
O5 C12 C11 117.0(3)
O5 C12 C22 124.4(3)
C11 C12 C22 118.6(3)
C9 C13 C8 120.9(3)
C9 C13 H13 119.5
C8 C13 H13 119.5
N6 C14 C10 126.4(3)
N6 C14 H14 116.8
C10 C14 H14 116.8
N4 C15 C23 113.2(3)
N4 C15 H15A 108.9
C23 C15 H15A 108.9
N4 C15 H15B 108.9
C23 C15 H15B 108.9
H15A C15 H15B 107.7
C17 C16 C20 119.6(3)
C17 C16 H16 120.2
C20 C16 H16 120.2
C22 C17 C16 121.0(3)
C22 C17 H17 119.5
C16 C17 H17 119.5
N4 C18 C21 113.7(3)
N4 C18 H18A 108.8
C21 C18 H18A 108.8
N4 C18 H18B 108.8
C21 C18 H18B 108.8
H18A C18 H18B 107.7
C7 C19 C8 120.7(3)
C7 C19 H19 119.6
C8 C19 H19 119.6
C11 C20 C16 119.7(3)
C11 C20 H20 120.1
C16 C20 H20 120.1
C18 C21 H21A 109.5
C18 C21 H21B 109.5
H21A C21 H21B 109.5
C18 C21 H21C 109.5
H21A C21 H21C 109.5
H21B C21 H21C 109.5
C17 C22 C12 120.2(3)
C17 C22 H22 119.9
C12 C22 H22 119.9
C15 C23 H23A 109.5
C15 C23 H23B 109.5
H23A C23 H23B 109.5
C15 C23 H23C 109.5
H23A C23 H23C 109.5
H23B C23 H23C 109.5
H1A O1 H1B 109.5

loop_
_geom_bond_atom_site_label_1
_geom_bond_atom_site_label_2
_geom_bond_distance
O2 C9 1.350(3)
O2 H2 0.8200
N4 C8 1.354(3)
N4 C18 1.460(3)
N4 C15 1.477(4)
O5 C12 1.355(3)
O5 H5 0.8200
N6 C14 1.317(3)
N6 C11 1.421(3)
N6 H6 0.8600
C7 C19 1.361(4)
C7 C10 1.416(4)
C7 H7 0.9300
C8 C19 1.404(4)
C8 C13 1.416(4)
C9 C13 1.379(3)
C9 C10 1.411(4)
C10 C14 1.400(4)
C11 C20 1.373(4)
C11 C12 1.388(4)
C12 C22 1.392(4)
C13 H13 0.9300
C14 H14 0.9300
C15 C23 1.501(4)
C15 H15A 0.9700
C15 H15B 0.9700
C16 C17 1.373(4)
C16 C20 1.386(4)
C16 H16 0.9300
C17 C22 1.369(4)
C17 H17 0.9300
C18 C21 1.515(4)
C18 H18A 0.9700
C18 H18B 0.9700
C19 H19 0.9300
C20 H20 0.9300
C21 H21A 0.9600
C21 H21B 0.9600
C21 H21C 0.9600
C22 H22 0.9300
C23 H23A 0.9600
C23 H23B 0.9600
C23 H23C 0.9600
O1 H1A 0.8499
O1 H1B 0.8500
